data_1573036
loop_
_publ_author_name
'Z\'avodn\'a, Aneta'
'Janovsk\'y, Petr'
'Kola\<r\'ik, V\'aclav'
'Ward, Jas S.'
'Pruckov\'a, Zde\<nka'
'Rouchal, Michal'
'Rissanen, Kari'
'V\'icha, Robert'

_publ_section_title
;
 Allosteric release of cucurbit[6]uril from a rotaxane using a molecular
 signal
;
_journal_name_full 'Chemical Science'
_journal_paper_doi 10.1039/D4SC03970J
_journal_year 2024
_chemical_formula_moiety 'C36 H36 N24 O12, C22 H44 N2, 2(F6 P), 5.75(H2 O)'
_chemical_formula_sum 'C58 H91.5 F12 N26 O17.75 P2'
_chemical_formula_weight 1727.01
_space_group_crystal_system orthorhombic
_space_group_IT_number 40
_space_group_name_Hall 'A 2 -2a'
_space_group_name_H-M_alt 'A m a 2'
_atom_sites_solution_hydrogens mixed
_atom_sites_solution_primary dual
_audit_creation_date 2024-09-18
_audit_creation_method
;
Olex2 1.2
(compiled 2018.05.29 svn.r3508 for OlexSys, GUI svn.r5506)
;
_audit_update_record
;
2024-09-18 deposited with the CCDC.	2024-11-01 downloaded from the CCDC.
;
_cell_angle_alpha 90
_cell_angle_beta 90
_cell_angle_gamma 90
_cell_formula_units_Z 4
_cell_length_a 17.47878(10)
_cell_length_b 27.72924(12)
_cell_length_c 15.22975(7)
_cell_measurement_reflns_used 57423
_cell_measurement_temperature 298(2)
_cell_measurement_theta_max 76.4810
_cell_measurement_theta_min 3.1720
_cell_volume 7381.45(6)
_computing_cell_refinement 'CrysAlisPro 1.171.42.89a (Rigaku OD, 2023)'
_computing_data_collection 'CrysAlisPro 1.171.42.89a (Rigaku OD, 2023)'
_computing_data_reduction 'CrysAlisPro 1.171.42.89a (Rigaku OD, 2023)'
_computing_molecular_graphics 'Olex2 (Dolomanov et al., 2009)'
_computing_publication_material 'Olex2 (Dolomanov et al., 2009)'
_computing_structure_refinement 'ShelXL (Sheldrick, 2015)'
_computing_structure_solution 'ShelXT (Sheldrick, 2015)'
_diffrn_ambient_environment air
_diffrn_ambient_temperature 298(2)
_diffrn_detector 'Hybrid Pixel Array Detector'
_diffrn_detector_area_resol_mean 10.0000
_diffrn_detector_type 'HyPix-Arc 100'
_diffrn_measured_fraction_theta_full 1.000
_diffrn_measured_fraction_theta_max 1.000
_diffrn_measurement_details
;
List of Runs (angles in degrees, time in seconds):

  # Type    Start    End  Width  t~exp~   \w     \q     \k     \f   Frames
#--------------------------------------------------------------------------
  1  \w     14.00  41.00   0.50    0.40    --   46.00  91.00 -92.06   54
  2  \w   -119.00 -27.00   0.50    0.40    --  -51.89 -77.00-150.00  184
  3  \w     -4.00  25.00   0.50    0.40    --  -51.89  19.00-120.00   58
  4  \w     -4.00  25.00   0.50    0.40    --  -51.89  19.00   0.00   58
  5  \w     19.00 104.00   0.50    0.40    --   51.89-125.00   0.00  170
  6  \w   -129.00 -37.00   0.50    0.40    --  -62.00 -77.00 136.44  184
  7  \w   -148.00 -58.00   0.50    0.40    --  -78.00 -69.00  34.84  180
  8  \w   -155.00 -86.00   0.50    1.50    --  -87.58 -99.00 120.00  138
  9  \w   -112.00 -20.00   0.50    1.50    --  -87.58  77.00  90.00  184
 10  \w   -112.00 -20.00   0.50    1.50    --  -87.58  77.00-150.00  184
 11  \w    -54.00 -13.00   0.50    1.50    --  -87.58  57.00   0.00   82
 12  \w   -168.00 -77.00   0.50    1.50    --  -95.50 -62.00-174.58  182
 13  \w     88.00 176.00   0.50    1.50    --  102.12  38.00 120.00  176
 14  \w     80.00 173.00   0.50    1.50    --  102.12 125.00-120.00  186
 15  \w     25.00  52.00   0.50    1.50    --  102.12 -38.00-120.00   54
 16  \w     35.00 106.00   0.50    1.50    --  102.12 -99.00-120.00  142
 17  \w     35.00 106.00   0.50    1.50    --  102.12 -99.00 150.00  142
 18  \w     88.00 176.00   0.50    1.50    --  102.12  38.00 150.00  176
 19  \w     25.00  52.00   0.50    1.50    --  102.12 -38.00 -60.00   54
 20  \w     63.00 176.00   0.50    1.50    --  102.12  19.00  60.00  226
 21  \w     28.00  79.00   0.50    1.50    --  102.12 -57.00 150.00  102
 22  \w     32.00 111.00   0.50    1.50    --  102.12-125.00   0.00  158
 23  \w     35.00 106.00   0.50    1.50    --  102.12 -99.00  90.00  142
 24  \w     32.00 111.00   0.50    1.50    --  102.12-125.00  30.00  158
 25  \w     35.00 106.00   0.50    1.50    --  102.12 -99.00  30.00  142
 26  \w     35.00 106.00   0.50    1.50    --  102.12 -99.00  60.00  142
 27  \w     35.00 106.00   0.50    1.50    --  102.12 -99.00 -90.00  142
 28  \w     28.00  79.00   0.50    1.50    --  102.12 -57.00   0.00  102
 29  \w     32.00 111.00   0.50    1.50    --  102.12-125.00-120.00  158
 30  \w     25.00  52.00   0.50    1.50    --  102.12 -38.00-150.00   54
 31  \w     35.00 106.00   0.50    1.50    --  102.12 -99.00 -60.00  142
 32  \w     25.00  52.00   0.50    1.50    --  102.12 -38.00 150.00   54
 33  \w     28.00  79.00   0.50    1.50    --  102.12 -57.00 -90.00  102
 34  \w     28.00  79.00   0.50    1.50    --  102.12 -57.00-150.00  102
 35  \w     88.00 176.00   0.50    1.50    --  102.12  38.00  90.00  176
 36  \w     35.00 127.00   0.50    1.50    --  102.12 -77.00 150.00  184
 37  \w     88.00 176.00   0.50    1.50    --  102.12  38.00-150.00  176
 38  \w     14.00  41.00   0.50    0.40    --   46.00  91.00 -12.23   54
;
_diffrn_measurement_device 'four-circle diffractometer'
_diffrn_measurement_device_type 'XtaLAB Synergy R, HyPix-Arc 100'
_diffrn_measurement_method '\w scans'
_diffrn_orient_matrix_type 'CrysAlisPro convention (1999,Acta A55,543-557)'
_diffrn_orient_matrix_UB_11 -0.0009372000
_diffrn_orient_matrix_UB_12 -0.0182524000
_diffrn_orient_matrix_UB_13 0.0955312000
_diffrn_orient_matrix_UB_21 -0.0881454000
_diffrn_orient_matrix_UB_22 0.0009593000
_diffrn_orient_matrix_UB_23 -0.0005575000
_diffrn_orient_matrix_UB_31 -0.0012609000
_diffrn_orient_matrix_UB_32 -0.0524575000
_diffrn_orient_matrix_UB_33 -0.0332202000
_diffrn_radiation_monochromator mirror
_diffrn_radiation_probe x-ray
_diffrn_radiation_type CuK\a
_diffrn_radiation_wavelength 1.54184
_diffrn_reflns_av_R_equivalents 0.0249
_diffrn_reflns_av_unetI/netI 0.0111
_diffrn_reflns_Laue_measured_fraction_full 1.000
_diffrn_reflns_Laue_measured_fraction_max 1.000
_diffrn_reflns_limit_h_max 21
_diffrn_reflns_limit_h_min -21
_diffrn_reflns_limit_k_max 29
_diffrn_reflns_limit_k_min -34
_diffrn_reflns_limit_l_max 19
_diffrn_reflns_limit_l_min -19
_diffrn_reflns_number 74539
_diffrn_reflns_point_group_measured_fraction_full 1.000
_diffrn_reflns_point_group_measured_fraction_max 0.998
_diffrn_reflns_theta_full 67.684
_diffrn_reflns_theta_max 74.502
_diffrn_reflns_theta_min 3.187
_diffrn_source 'Rotating-anode X-ray tube'
_diffrn_source_type 'PhotonJet R (Cu) X-ray Source'
_exptl_absorpt_coefficient_mu 1.566
_exptl_absorpt_correction_T_max 1.00000
_exptl_absorpt_correction_T_min 0.91582
_exptl_absorpt_correction_type multi-scan
_exptl_absorpt_process_details
;
CrysAlisPro 1.171.42.89a (Rigaku Oxford Diffraction, 2023)
Empirical absorption correction using spherical harmonics,
implemented in SCALE3 ABSPACK scaling algorithm.
;
_exptl_crystal_colour colourless
_exptl_crystal_colour_primary colourless
_exptl_crystal_density_diffrn 1.554
_exptl_crystal_description block
_exptl_crystal_F_000 3606
_exptl_crystal_recrystallization_method 'Re-crystallisation from solvent: Acetonitrile/water'
_exptl_crystal_size_max 0.163
_exptl_crystal_size_mid 0.086
_exptl_crystal_size_min 0.051
_refine_diff_density_max 0.655
_refine_diff_density_min -0.324
_refine_diff_density_rms 0.057
_refine_ls_abs_structure_details
;
 Flack x determined using 3643 quotients [(I+)-(I-)]/[(I+)+(I-)]
 (Parsons, Flack and Wagner, Acta Cryst. B69 (2013) 249-259).
;
_refine_ls_abs_structure_Flack 0.002(4)
_refine_ls_extinction_method none
_refine_ls_goodness_of_fit_ref 1.040
_refine_ls_hydrogen_treatment constr
_refine_ls_matrix_type full
_refine_ls_number_parameters 689
_refine_ls_number_reflns 7788
_refine_ls_number_restraints 38
_refine_ls_restrained_S_all 1.046
_refine_ls_R_factor_all 0.0387
_refine_ls_R_factor_gt 0.0383
_refine_ls_shift/su_max 0.004
_refine_ls_shift/su_mean 0.000
_refine_ls_structure_factor_coef Fsqd
_refine_ls_weighting_details 'w=1/[\s^2^(Fo^2^)+(0.0766P)^2^+4.5628P] where P=(Fo^2^+2Fc^2^)/3'
_refine_ls_weighting_scheme calc
_refine_ls_wR_factor_gt 0.1092
_refine_ls_wR_factor_ref 0.1096
_reflns_Friedel_coverage 0.922
_reflns_Friedel_fraction_full 0.999
_reflns_Friedel_fraction_max 0.996
_reflns_number_gt 7679
_reflns_number_total 7788
_reflns_threshold_expression 'I > 2\s(I)'
_cod_data_source_file d4sc03970j2.cif
_cod_data_source_block 6b
_cod_original_formula_sum 'C58 H91.50 F12 N26 O17.75 P2'
_cod_database_code 1573036
_shelxl_version_number 2014/6
_shelx_space_group_comment
;
The symmetry employed for this shelxl refinement is uniquely defined
by the following loop, which should always be used as a source of
symmetry information in preference to the above space-group names.
They are only intended as comments.
;
_shelx_estimated_absorpt_t_max 0.924
_shelx_estimated_absorpt_t_min 0.784
_diffrn_oxdiff_digest_frames
;
01de2715c855156fc377cccee391bee22105104eec3
;
_reflns_odcompleteness_completeness 100.00
_reflns_odcompleteness_iscentric 1
_reflns_odcompleteness_theta 74.33
_olex2_refinement_description
;
1. Fixed Uiso
 At 1.2 times of:
  All C(H) groups, {H5A,H5B} of O231, All C(H,H) groups, All N(H,H) groups
 At 1.5 times of:
  All C(H,H,H) groups, {H27A,H27B} of O271, {H22C,H22D} of O221, {H21A,H21B}
  of O211, {H25A,H25B} of O251, {H28A,H28B} of O281, {H23A,H23B} of O231, {H24C,
  H24D} of O241, {H20C,H20D} of O201, {H26A,H26B} of O261
2. Restrained distances
 H20C-O211_$1
 1.97 with sigma of 0.02
3. Uiso/Uaniso restraints and constraints
Uanis(C2) = Uanis(C3)
Uanis(O281) = Uanis(O261)
Uanis(O251) = Uanis(O271)
4. Rigid body (RIGU) restrains
5. Others
 Fixed Sof: C1(0.5) H1A(0.5) H1B(0.5) H1C(0.5) C2(0.5) H2(0.5) C3(0.5)
 H3A(0.5) H3B(0.5) H3C(0.5) C4(0.5) H4A(0.5) H4B(0.5) N5(0.5) C6(0.5) H6A(0.5)
 H6B(0.5) C7(0.5) H7A(0.5) H7B(0.5) C8(0.5) H8A(0.5) H8B(0.5) C9(0.5) H9A(0.5)
 H9B(0.5) C10(0.5) H10A(0.5) H10B(0.5) C11(0.5) H11A(0.5) H11B(0.5) N12(0.5)
 H12A(0.5) H12B(0.5) H13A(0.5) H13B(0.5) C14(0.5) H14A(0.5) H14B(0.5) C16(0.5)
 H16A(0.5) H16B(0.5) C17(0.5) H17A(0.5) H17B(0.5) C18(0.5) H18A(0.5) H18B(0.5)
 C19(0.5) H19(0.5) C20(0.5) H20A(0.5) H20B(0.5) C21(0.5) H21(0.5) C22(0.5)
 H22A(0.5) H22B(0.5) C23(0.5) H23(0.5) C24(0.5) H24A(0.5) H24B(0.5) O201(0.5)
 H20C(0.5) H20D(0.5) O211(0.5) H21A(0.5) H21B(0.5) O221(0.25) H22C(0.25)
 H22D(0.25) O231(0.25) H5A(0.5) H5B(0.5) H23A(0.25) H23B(0.25) O241(0.5)
 H24C(0.5) H24D(0.5) O251(0.25) H25A(0.25) H25B(0.25) O261(0.25) H26A(0.25)
 H26B(0.25) O271(0.125) H27A(0.125) H27B(0.125) O281(0.25) H28A(0.25) H28B(0.25)
 Fixed X: H22C(0.46586) H22D(0.50364) H5A(0.25177) H5B(0.310881) H23A(0.4042)
 H23B(0.327361) H25A(0.667741) H25B(0.64345) H26A(0.54614) H26B(0.603741)
 H27A(0.504709) H27B(0.46098) H28A(0.599509) H28B(0.5303)
 Fixed Y: H22C(0.59084) H22D(0.60171) H5A(0.87596) H5B(0.86683) H23A(0.57038)
 H23B(0.556789) H25A(0.68209) H25B(0.64666) H26A(0.5402) H26B(0.55254)
 H27A(0.476159) H27B(0.515321) H28A(0.542729) H28B(0.55248)
 Fixed Z: H22C(0.39735) H22D(0.317141) H5A(0.87464) H5B(0.80297)
 H23A(0.409619) H23B(0.42699) H25A(0.55282) H25B(0.49599) H26A(0.509419)
 H26B(0.571321) H27A(0.40821) H27B(0.43188) H28A(0.617701) H28B(0.65696)
6.a Free rotating group:
 O201(H20C,H20D), O211(H21A,H21B), O241(H24C,H24D)
6.b Ternary CH refined with riding coordinates:
 C2(H2), C19(H19), C21(H21), C23(H23), C54(H54), C66(H66), C70(H70), C78(H78),
 C82(H82), C94(H94)
6.c Secondary CH2 refined with riding coordinates:
 C4(H4A,H4B), C6(H6A,H6B), C7(H7A,H7B), C8(H8A,H8B), C9(H9A,H9B), C10(H10A,
 H10B), C11(H11A,H11B), N12(H12A,H12B), C13(H13A,H13B), C14(H14A,H14B),
 C16(H16A,H16B), C17(H17A,H17B), C18(H18A,H18B), C20(H20A,H20B), C22(H22A,H22B),
  C24(H24A,H24B), C61(H61A,H61B), C62(H62A,H62B), C73(H73A,H73B), C74(H74A,
 H74B), C85(H85A,H85B), C86(H86A,H86B)
6.d Idealised Me refined as rotating group:
 C1(H1A,H1B,H1C), C3(H3A,H3B,H3C)
;
_olex2_submission_special_instructions 'No special instructions were received'
_oxdiff_exptl_absorpt_empirical_details
;
Empirical correction (ABSPACK) includes:
- Absorption correction using spherical harmonics
- Frame scaling
- B-factor correction
;
_oxdiff_exptl_absorpt_empirical_full_max 1.362
_oxdiff_exptl_absorpt_empirical_full_min 0.798

loop_
_space_group_symop_operation_xyz
'x, y, z'
'-x, -y, z'
'x+1/2, -y, z'
'-x+1/2, y, z'
'x, y+1/2, z+1/2'
'-x, -y+1/2, z+1/2'
'x+1/2, -y+1/2, z+1/2'
'-x+1/2, y+1/2, z+1/2'

loop_
_atom_site_label
_atom_site_type_symbol
_atom_site_fract_x
_atom_site_fract_y
_atom_site_fract_z
_atom_site_U_iso_or_equiv
_atom_site_adp_type
_atom_site_occupancy
_atom_site_site_symmetry_order
_atom_site_calc_flag
_atom_site_refinement_flags_posn
_atom_site_refinement_flags_adp
_atom_site_refinement_flags_occupancy
_atom_site_disorder_assembly
_atom_site_disorder_group
C1 C 0.2857(6) 0.9682(3) 0.9092(6) 0.063(2) Uani 0.5 1 d . . . A -1
H1A H 0.2591 0.9594 0.9635 0.095 Uiso 0.5 1 calc GR . . A -1
H1B H 0.2530 0.9608 0.8587 0.095 Uiso 0.5 1 calc GR . . A -1
H1C H 0.2975 1.0027 0.9099 0.095 Uiso 0.5 1 calc GR . . A -1
C2 C 0.3601(5) 0.9394(3) 0.9022(8) 0.0632(17) Uani 0.5 1 d . . . A -1
H2 H 0.3747 0.9414 0.8388 0.076 Uiso 0.5 1 calc R . . A -1
C3 C 0.4219(5) 0.9620(3) 0.9481(8) 0.0632(17) Uani 0.5 1 d . . . A -1
H3A H 0.4226 0.9966 0.9345 0.095 Uiso 0.5 1 calc GR . . A -1
H3B H 0.4704 0.9474 0.9298 0.095 Uiso 0.5 1 calc GR . . A -1
H3C H 0.4151 0.9576 1.0115 0.095 Uiso 0.5 1 calc GR . . A -1
C4 C 0.3512(11) 0.8831(6) 0.9212(8) 0.049(3) Uani 0.5 1 d . . . A -1
H4A H 0.4012 0.8668 0.9146 0.059 Uiso 0.5 1 calc R . . A -1
H4B H 0.3329 0.8779 0.9820 0.059 Uiso 0.5 1 calc R . . A -1
N5 N 0.2955(4) 0.86285(18) 0.8580(3) 0.0356(12) Uani 0.5 1 d . . . A -1
C6 C 0.2881(4) 0.8105(2) 0.8723(4) 0.0335(12) Uani 0.5 1 d . . . A -1
H6A H 0.2665 0.8049 0.9315 0.040 Uiso 0.5 1 calc R . . A -1
H6B H 0.3396 0.7957 0.8705 0.040 Uiso 0.5 1 calc R . . A -1
C7 C 0.2375(8) 0.7857(2) 0.8048(4) 0.034(4) Uani 0.5 1 d . . . A -1
H7A H 0.1890 0.8040 0.7999 0.040 Uiso 0.5 1 calc R . . A -1
H7B H 0.2249 0.7530 0.8265 0.040 Uiso 0.5 1 calc R . . A -1
C8 C 0.2727(3) 0.7811(2) 0.7134(4) 0.0317(13) Uani 0.5 1 d . . . A -1
H8A H 0.2718 0.8132 0.6846 0.038 Uiso 0.5 1 calc R . . A -1
H8B H 0.3268 0.7713 0.7195 0.038 Uiso 0.5 1 calc R . . A -1
C9 C 0.2320(3) 0.7452(2) 0.6546(4) 0.0313(17) Uani 0.5 1 d . . . A -1
H9A H 0.1770 0.7535 0.6518 0.038 Uiso 0.5 1 calc R . . A -1
H9B H 0.2366 0.7126 0.6805 0.038 Uiso 0.5 1 calc R . . A -1
C10 C 0.2648(5) 0.7446(2) 0.5622(4) 0.034(3) Uani 0.5 1 d . . . A -1
H10A H 0.3213 0.7431 0.5657 0.041 Uiso 0.5 1 calc R . . A -1
H10B H 0.2509 0.7751 0.5323 0.041 Uiso 0.5 1 calc R . . A -1
C11 C 0.2360(5) 0.70232(19) 0.5079(3) 0.029(3) Uani 0.5 1 d . . . A -1
H11A H 0.2657 0.6736 0.5261 0.035 Uiso 0.5 1 calc R . . A -1
H11B H 0.1822 0.6964 0.5254 0.035 Uiso 0.5 1 calc R . . A -1
N12 N 0.2378(12) 0.70409(17) 0.4157(3) 0.041(4) Uani 0.5 1 d . . . A -1
H12A H 0.2750 0.7255 0.4007 0.049 Uiso 0.5 1 calc R . . A -1
H12B H 0.1926 0.7172 0.3981 0.049 Uiso 0.5 1 calc R . . A -1
C13 C 0.2500 0.66119(15) 0.3625(3) 0.0375(10) Uani 1 2 d S T P . .
H13A H 0.2000 0.6446 0.3581 0.045 Uiso 0.5 1 calc R . . A -1
H13B H 0.2840 0.6397 0.3967 0.045 Uiso 0.5 1 calc R . . A -1
C14 C 0.2813(4) 0.6634(2) 0.2736(4) 0.0305(11) Uani 0.5 1 d . . . A -1
H14A H 0.3378 0.6613 0.2766 0.037 Uiso 0.5 1 calc R . . A -1
H14B H 0.2679 0.6948 0.2469 0.037 Uiso 0.5 1 calc R . . A -1
C15 C 0.2500 0.62097(15) 0.2122(3) 0.0445(11) Uani 1 2 d S TU P . .
C16 C 0.1763(4) 0.6202(2) 0.1876(4) 0.0368(13) Uani 0.5 1 d . U . A -1
H16A H 0.1631 0.6513 0.1596 0.044 Uiso 0.5 1 calc R . . A -1
H16B H 0.1436 0.6164 0.2403 0.044 Uiso 0.5 1 calc R . . A -1
C17 C 0.3090(4) 0.6278(2) 0.1267(4) 0.0377(13) Uani 0.5 1 d . U . A -1
H17A H 0.2994 0.6592 0.0977 0.045 Uiso 0.5 1 calc R . . A -1
H17B H 0.3629 0.6272 0.1469 0.045 Uiso 0.5 1 calc R . . A -1
C18 C 0.2834(5) 0.5721(2) 0.2528(5) 0.0466(17) Uani 0.5 1 d . U . A -1
H18A H 0.3390 0.5755 0.2635 0.056 Uiso 0.5 1 calc R . . A -1
H18B H 0.2580 0.5650 0.3095 0.056 Uiso 0.5 1 calc R . . A -1
C19 C 0.1595(5) 0.5791(3) 0.1233(5) 0.0486(17) Uani 0.5 1 d . U . A -1
H19 H 0.1039 0.5789 0.1077 0.058 Uiso 0.5 1 calc R . . A -1
C20 C 0.2081(12) 0.5883(8) 0.0407(13) 0.049(3) Uani 0.5 1 d . U . A -1
H20A H 0.1942 0.5644 -0.0049 0.059 Uiso 0.5 1 calc R . . A -1
H20B H 0.1963 0.6208 0.0174 0.059 Uiso 0.5 1 calc R . . A -1
C21 C 0.2938(12) 0.5847(8) 0.0594(13) 0.048(3) Uani 0.5 1 d . U . A -1
H21 H 0.3241 0.5893 0.0044 0.058 Uiso 0.5 1 calc R . . A -1
C22 C 0.3147(7) 0.5384(3) 0.1031(6) 0.063(2) Uani 0.5 1 d . U . A -1
H22A H 0.3700 0.5386 0.1172 0.076 Uiso 0.5 1 calc R . . A -1
H22B H 0.3049 0.5113 0.0622 0.076 Uiso 0.5 1 calc R . . A -1
C23 C 0.2687(7) 0.5305(2) 0.1876(5) 0.052(3) Uani 0.5 1 d . U . A -1
H23 H 0.2830 0.4990 0.2150 0.062 Uiso 0.5 1 calc R . . A -1
C24 C 0.1821(8) 0.5308(3) 0.1645(7) 0.061(3) Uani 0.5 1 d . U . A -1
H24A H 0.1708 0.5044 0.1228 0.074 Uiso 0.5 1 calc R . . A -1
H24B H 0.1516 0.5254 0.2184 0.074 Uiso 0.5 1 calc R . . A -1
C52 C 0.2500 0.90357(11) 0.6179(2) 0.0206(7) Uani 1 2 d S T P . .
N53 N 0.31336(13) 0.90404(8) 0.56514(14) 0.0243(4) Uani 1 1 d . . . . .
C54 C 0.29458(15) 0.90701(9) 0.47243(17) 0.0220(5) Uani 1 1 d . . . . .
H54 H 0.3158 0.9369 0.4449 0.026 Uiso 1 1 calc R . . . .
N55 N 0.31321(13) 0.86442(8) 0.42223(14) 0.0226(4) Uani 1 1 d . . . . .
C56 C 0.2500 0.84131(12) 0.3900(2) 0.0215(6) Uani 1 2 d S T P . .
O59 O 0.2500 0.90389(9) 0.69778(17) 0.0264(5) Uani 1 2 d S T P . .
O60 O 0.2500 0.80637(10) 0.34069(17) 0.0262(5) Uani 1 2 d S T P . .
C61 C 0.39012(16) 0.90694(10) 0.59973(18) 0.0254(5) Uani 1 1 d . . . . .
H61A H 0.3877 0.9180 0.6615 0.031 Uiso 1 1 calc R . . . .
H61B H 0.4191 0.9313 0.5659 0.031 Uiso 1 1 calc R . . . .
C62 C 0.38899(15) 0.85445(9) 0.38893(17) 0.0244(5) Uani 1 1 d . . . . .
H62A H 0.4148 0.8854 0.3761 0.029 Uiso 1 1 calc R . . . .
H62B H 0.3843 0.8365 0.3330 0.029 Uiso 1 1 calc R . . . .
N63 N 0.43129(13) 0.86119(8) 0.59646(15) 0.0250(5) Uani 1 1 d . . . . .
C64 C 0.45326(15) 0.83788(10) 0.67269(17) 0.0255(5) Uani 1 1 d . . . . .
N65 N 0.50510(14) 0.80293(9) 0.65048(15) 0.0261(5) Uani 1 1 d . . . . .
C66 C 0.52088(15) 0.80124(9) 0.55765(17) 0.0234(5) Uani 1 1 d . . . . .
H66 H 0.5770 0.8028 0.5453 0.028 Uiso 1 1 calc R . . . .
N67 N 0.48469(13) 0.76152(8) 0.51164(15) 0.0243(4) Uani 1 1 d . . . . .
C68 C 0.43721(15) 0.77721(10) 0.44581(17) 0.0238(5) Uani 1 1 d . . . . .
N69 N 0.43639(13) 0.82688(8) 0.44841(14) 0.0243(4) Uani 1 1 d . . . . .
C70 C 0.47805(15) 0.84633(9) 0.52177(17) 0.0230(5) Uani 1 1 d . . . . .
H70 H 0.5144 0.8723 0.5032 0.028 Uiso 1 1 calc R . . . .
O71 O 0.43144(13) 0.84761(8) 0.74640(13) 0.0331(4) Uani 1 1 d . . . . .
O72 O 0.40267(11) 0.75234(7) 0.39337(13) 0.0290(4) Uani 1 1 d . . . . .
C73 C 0.53497(18) 0.76847(10) 0.71318(18) 0.0296(6) Uani 1 1 d . . . . .
H73A H 0.5307 0.7824 0.7728 0.036 Uiso 1 1 calc R . . . .
H73B H 0.5900 0.7634 0.7009 0.036 Uiso 1 1 calc R . . . .
C74 C 0.52167(18) 0.71444(10) 0.50439(18) 0.0291(6) Uani 1 1 d . . . . .
H74A H 0.5111 0.7009 0.4455 0.035 Uiso 1 1 calc R . . . .
H74B H 0.5777 0.7187 0.5098 0.035 Uiso 1 1 calc R . . . .
N75 N 0.49660(15) 0.72185(9) 0.71237(16) 0.0298(5) Uani 1 1 d . . . . .
C76 C 0.44933(16) 0.70798(10) 0.77977(17) 0.0272(5) Uani 1 1 d . . . . .
N77 N 0.43544(15) 0.65910(9) 0.77152(15) 0.0289(5) Uani 1 1 d . . . . .
C78 C 0.47847(19) 0.63733(10) 0.70056(18) 0.0316(6) Uani 1 1 d . . . . .
H78 H 0.5145 0.6120 0.7225 0.038 Uiso 1 1 calc R . . . .
N79 N 0.4325(2) 0.61996(10) 0.62838(17) 0.0434(7) Uani 1 1 d . . . . .
C80 C 0.4441(2) 0.64570(11) 0.5527(2) 0.0371(7) Uani 1 1 d . . . . .
N81 N 0.49624(16) 0.68072(9) 0.57008(15) 0.0308(5) Uani 1 1 d . . . . .
C82 C 0.52228(18) 0.68122(10) 0.66019(19) 0.0302(6) Uani 1 1 d . . . . .
H82 H 0.5790 0.6769 0.6641 0.036 Uiso 1 1 calc R . . . .
O83 O 0.42518(12) 0.73358(7) 0.83848(13) 0.0295(4) Uani 1 1 d . . . . .
O84 O 0.41408(19) 0.63783(11) 0.48141(16) 0.0562(8) Uani 1 1 d . . . . .
C85 C 0.38999(18) 0.63335(11) 0.83515(18) 0.0297(6) Uani 1 1 d . . . . .
H85A H 0.3865 0.6531 0.8892 0.036 Uiso 1 1 calc R . . . .
H85B H 0.4167 0.6030 0.8505 0.036 Uiso 1 1 calc R . . . .
C86 C 0.3899(2) 0.57544(11) 0.6302(2) 0.0414(8) Uani 1 1 d . . . . .
H86A H 0.4177 0.5518 0.6671 0.050 Uiso 1 1 calc R . . . .
H86B H 0.3871 0.5622 0.5699 0.050 Uiso 1 1 calc R . . . .
N87 N 0.31356(16) 0.62171(9) 0.80629(16) 0.0309(5) Uani 1 1 d . . . . .
C88 C 0.2500 0.64412(14) 0.8401(3) 0.0288(8) Uani 1 2 d S T P . .
C92 C 0.2500 0.57901(14) 0.6115(3) 0.0357(10) Uani 1 2 d S T P . .
N93 N 0.31341(18) 0.58128(10) 0.66406(17) 0.0366(6) Uani 1 1 d . . . . .
C94 C 0.29407(18) 0.57884(10) 0.75650(18) 0.0299(6) Uani 1 1 d . . . . .
H94 H 0.3151 0.5490 0.7845 0.036 Uiso 1 1 calc R . . . .
O95 O 0.2500 0.67760(10) 0.8922(2) 0.0328(6) Uani 1 2 d S T P . .
O96 O 0.2500 0.57563(12) 0.5317(2) 0.0455(9) Uani 1 2 d S T P . .
P101 P 0.2500 0.93512(4) 0.20106(8) 0.0520(4) Uani 1 2 d S T P . .
F102 F 0.2500 0.95952(14) 0.2958(2) 0.0717(11) Uani 1 2 d S T P . .
F103 F 0.31379(18) 0.89831(9) 0.23203(18) 0.0644(7) Uani 1 1 d . . . . .
F104 F 0.2500 0.91006(19) 0.1067(2) 0.0862(14) Uani 1 2 d S T P . .
F105 F 0.3136(2) 0.97213(11) 0.1703(2) 0.0902(11) Uani 1 1 d . . . . .
P111 P 0.5000 1.0000 0.38723(7) 0.0279(2) Uani 1 2 d S T P . .
F112 F 0.4979(2) 0.95977(12) 0.3115(2) 0.0841(10) Uani 1 1 d . . . . .
F113 F 0.40974(12) 1.00337(9) 0.3870(2) 0.0628(7) Uani 1 1 d . . . . .
F114 F 0.50257(18) 1.04153(12) 0.4563(3) 0.0887(11) Uani 1 1 d . . . . .
O201 O 0.3019(3) 0.73286(19) 0.0447(3) 0.0421(10) Uani 0.5 1 d . . . B -1
H20C H 0.2736 0.7495 0.0806 0.063 Uiso 0.5 1 d DG . . B -1
H20D H 0.2762 0.7268 -0.0028 0.063 Uiso 0.5 1 d G . . B -1
O211 O 0.2850(4) 0.7933(3) 0.1564(4) 0.071(2) Uani 0.5 1 d D . . C -1
H21A H 0.2667 0.7895 0.2092 0.107 Uiso 0.5 1 d G . . C -1
H21B H 0.2788 0.8239 0.1456 0.107 Uiso 0.5 1 d G . . C -1
O221 O 0.4628(7) 0.5873(5) 0.3412(8) 0.058(3) Uani 0.25 1 d . . . D 2
H22C H 0.4659 0.5908 0.3974 0.087 Uiso 0.25 1 d R . . E 2
H22D H 0.5036 0.6017 0.3171 0.087 Uiso 0.25 1 d R . . F 2
O231 O 0.3679(6) 0.5496(3) 0.4022(6) 0.046(2) Uani 0.25 1 d . . . G 1
H5A H 0.2518 0.8760 0.8746 0.055 Uiso 0.5 1 d R . . H -1
H5B H 0.3109 0.8668 0.8030 0.055 Uiso 0.5 1 d R . . I -1
H23A H 0.4042 0.5704 0.4096 0.069 Uiso 0.25 1 d R . . J 1
H23B H 0.3274 0.5568 0.4270 0.069 Uiso 0.25 1 d R . . K 1
O241 O 0.6443(10) 0.6165(8) 0.3987(10) 0.120(7) Uani 0.5 1 d . . . L -1
H24C H 0.6228 0.6269 0.3508 0.180 Uiso 0.5 1 d G . . L -1
H24D H 0.6172 0.5915 0.4138 0.180 Uiso 0.5 1 d G . . L -1
O251 O 0.6640(12) 0.6509(7) 0.5474(12) 0.096(5) Uani 0.25 1 d . . . M -1
H25A H 0.6677 0.6821 0.5528 0.145 Uiso 0.25 1 d R . . N -1
H25B H 0.6434 0.6467 0.4960 0.145 Uiso 0.25 1 d R . . O -1
O261 O 0.5754(8) 0.5649(9) 0.5362(15) 0.110(6) Uani 0.25 1 d . . . P -1
H26A H 0.5461 0.5402 0.5094 0.166 Uiso 0.25 1 d R . . Q -1
H26B H 0.6037 0.5525 0.5713 0.166 Uiso 0.25 1 d R . . R -1
O271 O 0.485(2) 0.493(2) 0.451(2) 0.096(5) Uani 0.125 1 d . . . S -1
H27A H 0.5047 0.4762 0.4082 0.145 Uiso 0.125 1 d R . . T -1
H27B H 0.4610 0.5153 0.4319 0.145 Uiso 0.125 1 d R . . U -1
O281 O 0.5562(8) 0.5504(9) 0.6033(15) 0.110(6) Uani 0.25 1 d . . . V 2
H28A H 0.5995 0.5427 0.6177 0.166 Uiso 0.25 1 d R . . W 2
H28B H 0.5303 0.5525 0.6570 0.166 Uiso 0.25 1 d R . . X 2

loop_
_atom_site_aniso_label
_atom_site_aniso_U_11
_atom_site_aniso_U_22
_atom_site_aniso_U_33
_atom_site_aniso_U_23
_atom_site_aniso_U_13
_atom_site_aniso_U_12
C1 0.111(7) 0.034(3) 0.045(4) 0.005(3) -0.002(4) 0.001(4)
C2 0.059(3) 0.047(3) 0.084(5) -0.022(3) 0.004(3) -0.009(2)
C3 0.059(3) 0.047(3) 0.084(5) -0.022(3) 0.004(3) -0.009(2)
C4 0.063(7) 0.063(6) 0.022(4) -0.006(4) 0.003(4) -0.012(5)
N5 0.061(3) 0.027(2) 0.019(2) 0.0020(19) -0.001(2) 0.004(2)
C6 0.054(3) 0.026(3) 0.020(3) 0.001(2) -0.002(2) 0.007(2)
C7 0.045(11) 0.030(2) 0.026(2) 0.0003(18) 0.000(3) 0.002(3)
C8 0.047(4) 0.023(2) 0.024(2) 0.000(2) -0.005(2) -0.0032(19)
C9 0.045(5) 0.023(2) 0.025(2) -0.0013(19) -0.001(2) -0.0027(19)
C10 0.051(9) 0.024(2) 0.026(2) -0.0033(18) 0.000(2) -0.008(2)
C11 0.046(8) 0.020(2) 0.020(2) 0.0001(16) -0.003(2) -0.005(2)
N12 0.075(13) 0.0234(18) 0.024(2) -0.0018(15) 0.002(3) 0.015(4)
C13 0.067(3) 0.0225(18) 0.023(2) -0.0035(16) 0.000 0.000
C14 0.047(3) 0.023(2) 0.022(3) -0.002(2) -0.003(2) -0.007(2)
C15 0.094(3) 0.0195(18) 0.0199(19) -0.0003(15) 0.000 0.000
C16 0.055(3) 0.029(3) 0.026(3) 0.000(2) -0.003(3) -0.010(2)
C17 0.054(4) 0.032(3) 0.027(3) 0.000(2) 0.001(3) -0.001(3)
C18 0.087(5) 0.021(3) 0.031(3) 0.001(2) -0.010(3) 0.009(3)
C19 0.069(4) 0.044(4) 0.033(3) -0.003(3) -0.011(3) -0.026(3)
C20 0.083(5) 0.028(5) 0.037(8) 0.006(5) -0.006(5) -0.015(4)
C21 0.084(5) 0.030(5) 0.030(7) 0.002(4) -0.001(4) -0.004(4)
C22 0.125(8) 0.029(3) 0.035(4) -0.007(3) 0.007(4) 0.014(4)
C23 0.112(10) 0.017(2) 0.027(3) 0.0025(19) -0.007(4) -0.001(3)
C24 0.114(8) 0.033(4) 0.038(5) -0.004(3) -0.007(4) -0.023(4)
C52 0.0331(18) 0.0104(14) 0.0184(17) -0.0004(12) 0.000 0.000
N53 0.0290(11) 0.0266(11) 0.0172(10) 0.0001(8) 0.0000(8) -0.0004(8)
C54 0.0311(14) 0.0169(11) 0.0181(12) 0.0035(9) 0.0012(9) -0.0012(9)
N55 0.0279(11) 0.0236(10) 0.0163(10) -0.0009(8) 0.0011(8) 0.0001(8)
C56 0.0328(17) 0.0189(15) 0.0126(15) 0.0049(13) 0.000 0.000
O59 0.0406(14) 0.0227(12) 0.0160(12) -0.0007(10) 0.000 0.000
O60 0.0366(14) 0.0236(12) 0.0183(12) -0.0018(10) 0.000 0.000
C61 0.0330(13) 0.0216(12) 0.0216(12) -0.0042(9) -0.0028(10) -0.0015(10)
C62 0.0300(12) 0.0288(12) 0.0144(10) 0.0041(10) 0.0016(10) 0.0019(9)
N63 0.0343(11) 0.0238(11) 0.0168(10) -0.0004(8) 0.0011(9) 0.0029(9)
C64 0.0329(13) 0.0244(12) 0.0191(12) 0.0008(10) -0.0029(10) -0.0052(10)
N65 0.0372(12) 0.0255(11) 0.0157(10) 0.0041(8) -0.0035(9) 0.0011(9)
C66 0.0277(12) 0.0245(12) 0.0180(12) 0.0030(10) 0.0019(9) 0.0011(10)
N67 0.0324(11) 0.0230(11) 0.0175(10) 0.0009(8) 0.0012(9) 0.0035(9)
C68 0.0277(12) 0.0284(13) 0.0152(11) 0.0009(9) 0.0036(9) 0.0037(10)
N69 0.0300(10) 0.0257(11) 0.0174(10) -0.0002(8) -0.0018(8) 0.0019(9)
C70 0.0269(11) 0.0245(12) 0.0174(12) 0.0035(9) 0.0010(10) -0.0001(10)
O71 0.0516(12) 0.0296(10) 0.0181(9) -0.0020(8) 0.0021(8) -0.0012(9)
O72 0.0359(9) 0.0299(9) 0.0212(9) -0.0060(8) 0.0004(8) 0.0033(7)
C73 0.0432(15) 0.0253(13) 0.0203(13) 0.0042(10) -0.0094(11) -0.0004(11)
C74 0.0444(15) 0.0251(13) 0.0177(12) 0.0040(10) 0.0061(11) 0.0081(11)
N75 0.0485(14) 0.0231(11) 0.0176(11) 0.0015(9) -0.0004(9) -0.0006(9)
C76 0.0366(14) 0.0262(13) 0.0188(12) 0.0024(10) -0.0089(10) 0.0025(10)
N77 0.0441(13) 0.0250(11) 0.0176(10) 0.0009(9) 0.0021(10) 0.0003(10)
C78 0.0526(17) 0.0232(13) 0.0188(13) 0.0037(10) 0.0024(12) 0.0043(12)
N79 0.081(2) 0.0316(14) 0.0178(11) -0.0019(10) 0.0039(12) -0.0181(13)
C80 0.063(2) 0.0298(14) 0.0187(13) -0.0019(11) 0.0056(13) -0.0065(13)
N81 0.0530(15) 0.0249(11) 0.0144(10) 0.0033(9) 0.0015(10) 0.0003(10)
C82 0.0445(15) 0.0262(14) 0.0199(13) 0.0049(11) -0.0005(11) 0.0027(11)
O83 0.0396(10) 0.0281(9) 0.0207(9) -0.0030(8) -0.0038(8) 0.0024(8)
O84 0.094(2) 0.0580(16) 0.0171(10) -0.0045(10) 0.0038(12) -0.0324(15)
C85 0.0448(15) 0.0287(13) 0.0157(11) 0.0037(10) -0.0004(11) 0.0007(11)
C86 0.069(2) 0.0239(14) 0.0313(15) -0.0048(12) 0.0133(15) -0.0062(14)
N87 0.0469(14) 0.0253(11) 0.0204(11) -0.0014(9) 0.0035(10) -0.0015(10)
C88 0.043(2) 0.0257(18) 0.0173(17) 0.0046(15) 0.000 0.000
C92 0.068(3) 0.0172(17) 0.022(2) 0.0037(14) 0.000 0.000
N93 0.0625(17) 0.0288(12) 0.0183(11) 0.0020(9) 0.0059(11) 0.0025(12)
C94 0.0505(17) 0.0214(13) 0.0179(13) 0.0038(10) 0.0014(11) 0.0011(11)
O95 0.0489(16) 0.0286(14) 0.0209(13) -0.0041(12) 0.000 0.000
O96 0.088(3) 0.0291(15) 0.0200(15) 0.0000(12) 0.000 0.000
P101 0.1074(12) 0.0273(5) 0.0213(5) 0.0090(4) 0.000 0.000
F102 0.123(3) 0.056(2) 0.0360(17) -0.0105(15) 0.000 0.000
F103 0.0949(19) 0.0489(13) 0.0492(13) 0.0097(11) -0.0009(13) 0.0050(13)
F104 0.146(4) 0.090(3) 0.0226(15) -0.0046(17) 0.000 0.000
F105 0.142(3) 0.0546(16) 0.074(2) 0.0262(14) 0.021(2) -0.0212(17)
P111 0.0336(5) 0.0160(4) 0.0340(5) 0.000 0.000 0.0003(3)
F112 0.107(2) 0.0707(19) 0.0751(19) -0.0396(17) -0.0216(17) 0.0282(16)
F113 0.0376(10) 0.0604(14) 0.0904(19) 0.0015(13) -0.0031(12) 0.0009(9)
F114 0.088(2) 0.076(2) 0.102(2) -0.0658(19) -0.0303(18) 0.0212(15)
O201 0.040(2) 0.048(3) 0.039(2) -0.008(2) -0.0016(19) 0.0079(19)
O211 0.074(4) 0.108(6) 0.033(3) -0.028(3) 0.003(3) -0.030(4)
O221 0.063(7) 0.071(7) 0.041(6) -0.005(5) 0.006(5) 0.004(6)
O231 0.069(6) 0.041(5) 0.027(4) -0.016(4) -0.018(4) -0.008(4)
O241 0.081(7) 0.171(13) 0.108(12) 0.084(10) -0.031(8) -0.055(8)
O251 0.101(12) 0.105(13) 0.083(9) 0.009(9) 0.016(9) 0.046(10)
O261 0.049(5) 0.148(12) 0.134(13) 0.081(10) 0.004(6) 0.014(6)
O271 0.101(12) 0.105(13) 0.083(9) 0.009(9) 0.016(9) 0.046(10)
O281 0.049(5) 0.148(12) 0.134(13) 0.081(10) 0.004(6) 0.014(6)

loop_
_atom_type_symbol
_atom_type_description
_atom_type_scat_dispersion_real
_atom_type_scat_dispersion_imag
_atom_type_scat_source
C C 0.0181 0.0091 'International Tables Vol C Tables 4.2.6.8 and 6.1.1.4'
H H 0.0000 0.0000 'International Tables Vol C Tables 4.2.6.8 and 6.1.1.4'
F F 0.0727 0.0534 'International Tables Vol C Tables 4.2.6.8 and 6.1.1.4'
N N 0.0311 0.0180 'International Tables Vol C Tables 4.2.6.8 and 6.1.1.4'
O O 0.0492 0.0322 'International Tables Vol C Tables 4.2.6.8 and 6.1.1.4'
P P 0.2955 0.4335 'International Tables Vol C Tables 4.2.6.8 and 6.1.1.4'

loop_
_exptl_crystal_face_index_h
_exptl_crystal_face_index_k
_exptl_crystal_face_index_l
_exptl_crystal_face_perp_dist
11 1 0 0.0229
-11 -1 0 0.0279
0 -18 2 0.0232
0 18 2 0.0434
0 -1 -10 0.0658
0 -1 10 0.0834
0 17 -4 0.0772
0 -17 -3 0.0456
-11 -5 -1 0.0334
0 17 3 0.0470
-7 13 -2 0.0551
-9 0 -6 0.0527
-3 17 1 0.0466
7 -7 -7 0.0598
-6 -14 2 0.0311
-7 15 1 0.0470

loop_
_geom_angle_atom_site_label_1
_geom_angle_atom_site_label_2
_geom_angle_atom_site_label_3
_geom_angle
_geom_angle_site_symmetry_1
_geom_angle_site_symmetry_3
_geom_angle_publ_flag
H1A C1 H1B 109.5 . . ?
H1A C1 H1C 109.5 . . ?
H1B C1 H1C 109.5 . . ?
C2 C1 H1A 109.5 . . ?
C2 C1 H1B 109.5 . . ?
C2 C1 H1C 109.5 . . ?
C1 C2 H2 104.8 . . ?
C1 C2 C4 114.5(9) . . ?
C3 C2 C1 112.3(8) . . ?
C3 C2 H2 104.8 . . ?
C3 C2 C4 114.4(11) . . ?
C4 C2 H2 104.8 . . ?
C2 C3 H3A 109.5 . . ?
C2 C3 H3B 109.5 . . ?
C2 C3 H3C 109.5 . . ?
H3A C3 H3B 109.5 . . ?
H3A C3 H3C 109.5 . . ?
H3B C3 H3C 109.5 . . ?
C2 C4 H4A 110.0 . . ?
C2 C4 H4B 110.0 . . ?
H4A C4 H4B 108.4 . . ?
N5 C4 C2 108.5(9) . . ?
N5 C4 H4A 110.0 . . ?
N5 C4 H4B 110.0 . . ?
C4 N5 H5A 103.1(8) . . ?
C4 N5 H5B 111.7(8) . . ?
C6 N5 C4 109.6(7) . . ?
C6 N5 H5A 106.6(6) . . ?
C6 N5 H5B 106.8(5) . . ?
H5A N5 H5B 118.8(6) . . ?
N5 C6 H6A 108.9 . . ?
N5 C6 H6B 108.9 . . ?
N5 C6 C7 113.4(5) . . ?
H6A C6 H6B 107.7 . . ?
C7 C6 H6A 108.9 . . ?
C7 C6 H6B 108.9 . . ?
C6 C7 H7A 108.5 . . ?
C6 C7 H7B 108.5 . . ?
C6 C7 C8 114.9(9) . . ?
H7A C7 H7B 107.5 . . ?
C8 C7 H7A 108.5 . . ?
C8 C7 H7B 108.5 . . ?
C7 C8 H8A 108.8 . . ?
C7 C8 H8B 108.8 . . ?
H8A C8 H8B 107.7 . . ?
C9 C8 C7 113.9(6) . . ?
C9 C8 H8A 108.8 . . ?
C9 C8 H8B 108.8 . . ?
C8 C9 H9A 109.2 . . ?
C8 C9 H9B 109.2 . . ?
C8 C9 C10 112.2(5) . . ?
H9A C9 H9B 107.9 . . ?
C10 C9 H9A 109.2 . . ?
C10 C9 H9B 109.2 . . ?
C9 C10 H10A 109.0 . . ?
C9 C10 H10B 109.0 . . ?
C9 C10 C11 112.8(5) . . ?
H10A C10 H10B 107.8 . . ?
C11 C10 H10A 109.0 . . ?
C11 C10 H10B 109.0 . . ?
C10 C11 H11A 107.2 . . ?
C10 C11 H11B 107.2 . . ?
H11A C11 H11B 106.8 . . ?
N12 C11 C10 120.6(6) . . ?
N12 C11 H11A 107.2 . . ?
N12 C11 H11B 107.2 . . ?
C11 N12 H12A 106.8 . . ?
C11 N12 H12B 106.8 . . ?
C11 N12 C13 122.1(5) . . ?
H12A N12 H12B 106.7 . . ?
C13 N12 H12A 106.8 . . ?
C13 N12 H12B 106.8 . . ?
N12 C13 H13A 106.7 . . ?
N12 C13 H13B 106.7 . . ?
N12 C13 C14 122.5(5) . . ?
H13A C13 H13B 106.6 . . ?
C14 C13 H13A 106.7 . . ?
C14 C13 H13B 106.7 . . ?
C13 C14 H14A 109.1 . . ?
C13 C14 H14B 109.1 . . ?
C13 C14 C15 112.5(4) . . ?
H14A C14 H14B 107.8 . . ?
C15 C14 H14A 109.1 . . ?
C15 C14 H14B 109.1 . . ?
C14 C15 C17 99.2(4) . . ?
C14 C15 C18 105.8(4) . . ?
C16 C15 C14 120.3(4) . . ?
C16 C15 C17 112.2(5) . . ?
C16 C15 C18 116.3(5) . . ?
C18 C15 C17 99.9(4) . . ?
C15 C16 H16A 109.2 . . ?
C15 C16 H16B 109.2 . . ?
C15 C16 C19 112.0(6) . . ?
H16A C16 H16B 107.9 . . ?
C19 C16 H16A 109.2 . . ?
C19 C16 H16B 109.2 . . ?
C15 C17 H17A 110.1 . . ?
C15 C17 H17B 110.1 . . ?
H17A C17 H17B 108.4 . . ?
C21 C17 C15 108.2(9) . . ?
C21 C17 H17A 110.1 . . ?
C21 C17 H17B 110.1 . . ?
C15 C18 H18A 109.9 . . ?
C15 C18 H18B 109.9 . . ?
H18A C18 H18B 108.3 . . ?
C23 C18 C15 108.9(5) . . ?
C23 C18 H18A 109.9 . . ?
C23 C18 H18B 109.9 . . ?
C16 C19 H19 110.1 . . ?
C16 C19 C20 107.1(10) . . ?
C20 C19 H19 110.1 . . ?
C24 C19 C16 109.8(6) . . ?
C24 C19 H19 110.1 . . ?
C24 C19 C20 109.7(11) . . ?
C19 C20 H20A 109.2 . . ?
C19 C20 H20B 109.2 . . ?
H20A C20 H20B 107.9 . . ?
C21 C20 C19 112.2(19) . . ?
C21 C20 H20A 109.2 . . ?
C21 C20 H20B 109.2 . . ?
C17 C21 H21 110.8 . . ?
C20 C21 C17 104(2) . . ?
C20 C21 H21 110.8 . . ?
C22 C21 C17 108.6(12) . . ?
C22 C21 C20 112.2(19) . . ?
C22 C21 H21 110.8 . . ?
C21 C22 H22A 109.3 . . ?
C21 C22 H22B 109.3 . . ?
C21 C22 C23 111.6(11) . . ?
H22A C22 H22B 108.0 . . ?
C23 C22 H22A 109.3 . . ?
C23 C22 H22B 109.3 . . ?
C18 C23 H23 110.1 . . ?
C18 C23 C24 107.7(8) . . ?
C22 C23 C18 110.3(7) . . ?
C22 C23 H23 110.1 . . ?
C22 C23 C24 108.6(7) . . ?
C24 C23 H23 110.1 . . ?
C19 C24 C23 110.5(7) . . ?
C19 C24 H24A 109.6 . . ?
C19 C24 H24B 109.6 . . ?
C23 C24 H24A 109.6 . . ?
C23 C24 H24B 109.6 . . ?
H24A C24 H24B 108.1 . . ?
N53 C52 N53 108.1(3) . 4 ?
O59 C52 N53 125.96(15) . . ?
O59 C52 N53 125.96(15) . 4 ?
C52 N53 C54 112.9(2) . . ?
C52 N53 C61 122.6(2) . . ?
C61 N53 C54 124.2(2) . . ?
N53 C54 C54 103.07(14) . 4 ?
N53 C54 H54 111.8 . . ?
C54 C54 H54 111.8 4 . ?
N55 C54 N53 114.7(2) . . ?
N55 C54 C54 103.04(14) . 4 ?
N55 C54 H54 111.8 . . ?
C54 N55 C62 123.3(2) . . ?
C56 N55 C54 113.0(2) . . ?
C56 N55 C62 121.7(2) . . ?
N55 C56 N55 107.7(3) 4 . ?
O60 C56 N55 126.14(16) . . ?
O60 C56 N55 126.14(16) . 4 ?
N53 C61 H61A 108.9 . . ?
N53 C61 H61B 108.9 . . ?
N53 C61 N63 113.4(2) . . ?
H61A C61 H61B 107.7 . . ?
N63 C61 H61A 108.9 . . ?
N63 C61 H61B 108.9 . . ?
N55 C62 H62A 108.8 . . ?
N55 C62 H62B 108.8 . . ?
N55 C62 N69 114.0(2) . . ?
H62A C62 H62B 107.7 . . ?
N69 C62 H62A 108.8 . . ?
N69 C62 H62B 108.8 . . ?
C61 N63 C70 123.2(2) . . ?
C64 N63 C61 121.0(2) . . ?
C64 N63 C70 111.5(2) . . ?
N65 C64 N63 107.9(2) . . ?
O71 C64 N63 125.7(3) . . ?
O71 C64 N65 126.4(3) . . ?
C64 N65 C66 113.1(2) . . ?
C64 N65 C73 122.9(2) . . ?
C66 N65 C73 123.8(2) . . ?
N65 C66 H66 111.8 . . ?
N65 C66 N67 114.5(2) . . ?
N65 C66 C70 103.1(2) . . ?
N67 C66 H66 111.8 . . ?
N67 C66 C70 103.3(2) . . ?
C70 C66 H66 111.8 . . ?
C66 N67 C74 121.5(2) . . ?
C68 N67 C66 112.1(2) . . ?
C68 N67 C74 119.7(2) . . ?
N67 C68 N69 107.6(2) . . ?
O72 C68 N67 126.9(3) . . ?
O72 C68 N69 125.5(2) . . ?
C68 N69 C62 121.1(2) . . ?
C68 N69 C70 113.1(2) . . ?
C70 N69 C62 125.3(2) . . ?
N63 C70 C66 102.9(2) . . ?
N63 C70 H70 111.8 . . ?
C66 C70 H70 111.8 . . ?
N69 C70 N63 115.3(2) . . ?
N69 C70 C66 102.4(2) . . ?
N69 C70 H70 111.8 . . ?
N65 C73 H73A 108.6 . . ?
N65 C73 H73B 108.6 . . ?
N65 C73 N75 114.5(2) . . ?
H73A C73 H73B 107.6 . . ?
N75 C73 H73A 108.6 . . ?
N75 C73 H73B 108.6 . . ?
N67 C74 H74A 109.0 . . ?
N67 C74 H74B 109.0 . . ?
H74A C74 H74B 107.8 . . ?
N81 C74 N67 113.0(2) . . ?
N81 C74 H74A 109.0 . . ?
N81 C74 H74B 109.0 . . ?
C76 N75 C73 121.3(2) . . ?
C76 N75 C82 112.3(2) . . ?
C82 N75 C73 123.5(3) . . ?
N75 C76 N77 108.2(2) . . ?
O83 C76 N75 126.5(3) . . ?
O83 C76 N77 125.3(3) . . ?
C76 N77 C78 112.7(2) . . ?
C76 N77 C85 121.4(2) . . ?
C85 N77 C78 125.5(2) . . ?
N77 C78 H78 111.7 . . ?
N77 C78 C82 102.9(2) . . ?
N79 C78 N77 114.7(3) . . ?
N79 C78 H78 111.7 . . ?
N79 C78 C82 103.4(2) . . ?
C82 C78 H78 111.7 . . ?
C80 N79 C78 112.6(3) . . ?
C80 N79 C86 122.6(3) . . ?
C86 N79 C78 123.9(3) . . ?
N81 C80 N79 107.9(3) . . ?
O84 C80 N79 126.1(3) . . ?
O84 C80 N81 125.9(3) . . ?
C74 N81 C82 123.8(3) . . ?
C80 N81 C74 122.4(2) . . ?
C80 N81 C82 113.8(2) . . ?
N75 C82 C78 103.7(2) . . ?
N75 C82 H82 111.6 . . ?
C78 C82 H82 111.6 . . ?
N81 C82 N75 115.5(2) . . ?
N81 C82 C78 102.2(2) . . ?
N81 C82 H82 111.6 . . ?
N77 C85 H85A 108.6 . . ?
N77 C85 H85B 108.6 . . ?
N77 C85 N87 114.6(2) . . ?
H85A C85 H85B 107.6 . . ?
N87 C85 H85A 108.6 . . ?
N87 C85 H85B 108.6 . . ?
N79 C86 H86A 109.0 . . ?
N79 C86 H86B 109.0 . . ?
N79 C86 N93 112.9(3) . . ?
H86A C86 H86B 107.8 . . ?
N93 C86 H86A 109.0 . . ?
N93 C86 H86B 109.0 . . ?
C85 N87 C94 124.1(3) . . ?
C88 N87 C85 122.2(3) . . ?
C88 N87 C94 112.1(3) . . ?
N87 C88 N87 108.0(4) 4 . ?
O95 C88 N87 125.99(18) . 4 ?
O95 C88 N87 125.99(18) . . ?
N93 C92 N93 108.1(4) . 4 ?
O96 C92 N93 125.95(18) . 4 ?
O96 C92 N93 125.95(18) . . ?
C86 N93 C94 123.9(3) . . ?
C92 N93 C86 122.4(3) . . ?
C92 N93 C94 112.2(3) . . ?
N87 C94 C94 103.58(17) . 4 ?
N87 C94 H94 111.6 . . ?
N93 C94 N87 114.5(2) . . ?
N93 C94 C94 103.49(18) . 4 ?
N93 C94 H94 111.6 . . ?
C94 C94 H94 111.6 4 . ?
F102 P101 F104 179.3(2) . . ?
F103 P101 F102 90.23(15) 4 . ?
F103 P101 F102 90.23(15) . . ?
F103 P101 F103 89.5(2) . 4 ?
F103 P101 F104 89.29(17) 4 . ?
F103 P101 F104 89.29(17) . . ?
F103 P101 F105 90.66(18) . . ?
F103 P101 F105 179.7(2) . 4 ?
F103 P101 F105 179.7(2) 4 . ?
F103 P101 F105 90.67(18) 4 4 ?
F105 P101 F102 89.57(18) 4 . ?
F105 P101 F102 89.57(18) . . ?
F105 P101 F104 90.91(19) . . ?
F105 P101 F104 90.91(19) 4 . ?
F105 P101 F105 89.2(3) 4 . ?
F112 P111 F112 88.1(3) 2_675 . ?
F113 P111 F112 90.94(17) 2_675 2_675 ?
F113 P111 F112 88.85(17) 2_675 . ?
F113 P111 F112 90.94(17) . . ?
F113 P111 F112 88.85(17) . 2_675 ?
F113 P111 F113 179.7(2) . 2_675 ?
F114 P111 F112 88.3(2) 2_675 . ?
F114 P111 F112 176.5(2) . . ?
F114 P111 F112 176.5(2) 2_675 2_675 ?
F114 P111 F112 88.3(2) . 2_675 ?
F114 P111 F113 89.25(16) 2_675 2_675 ?
F114 P111 F113 90.95(16) . 2_675 ?
F114 P111 F113 89.25(16) . . ?
F114 P111 F113 90.95(16) 2_675 . ?
F114 P111 F114 95.2(3) 2_675 . ?
H20C O201 H20D 109.4 . . ?
H21A O211 H21B 104.3 . . ?
H22C O221 H22D 107.8(14) . . ?
H23A O231 H23B 114.2(10) . . ?
H24C O241 H24D 104.5 . . ?
H25A O251 H25B 104.5(19) . . ?
H26A O261 H26B 108(2) . . ?
H27A O271 H27B 110(4) . . ?
H28A O281 H28B 103(2) . . ?

loop_
_geom_bond_atom_site_label_1
_geom_bond_atom_site_label_2
_geom_bond_distance
_geom_bond_site_symmetry_2
_geom_bond_publ_flag
C1 H1A 0.9800 . ?
C1 H1B 0.9800 . ?
C1 H1C 0.9800 . ?
C1 C2 1.528(14) . ?
C2 H2 1.0000 . ?
C2 C3 1.432(13) . ?
C2 C4 1.597(18) . ?
C3 H3A 0.9800 . ?
C3 H3B 0.9800 . ?
C3 H3C 0.9800 . ?
C4 H4A 0.9900 . ?
C4 H4B 0.9900 . ?
C4 N5 1.479(19) . ?
N5 C6 1.473(7) . ?
N5 H5A 0.884(6) . ?
N5 H5B 0.887(5) . ?
C6 H6A 0.9900 . ?
C6 H6B 0.9900 . ?
C6 C7 1.519(11) . ?
C7 H7A 0.9900 . ?
C7 H7B 0.9900 . ?
C7 C8 1.527(10) . ?
C8 H8A 0.9900 . ?
C8 H8B 0.9900 . ?
C8 C9 1.516(8) . ?
C9 H9A 0.9900 . ?
C9 H9B 0.9900 . ?
C9 C10 1.519(8) . ?
C10 H10A 0.9900 . ?
C10 H10B 0.9900 . ?
C10 C11 1.521(8) . ?
C11 H11A 0.9900 . ?
C11 H11B 0.9900 . ?
C11 N12 1.405(6) . ?
N12 H12A 0.9100 . ?
N12 H12B 0.9100 . ?
N12 C13 1.455(7) . ?
C13 H13A 0.9900 . ?
C13 H13B 0.9900 . ?
C13 C14 1.462(7) . ?
C14 H14A 0.9900 . ?
C14 H14B 0.9900 . ?
C14 C15 1.599(6) . ?
C15 C16 1.342(7) . ?
C15 C17 1.672(8) . ?
C15 C18 1.601(7) . ?
C16 H16A 0.9900 . ?
C16 H16B 0.9900 . ?
C16 C19 1.531(9) . ?
C17 H17A 0.9900 . ?
C17 H17B 0.9900 . ?
C17 C21 1.60(2) . ?
C18 H18A 0.9900 . ?
C18 H18B 0.9900 . ?
C18 C23 1.542(9) . ?
C19 H19 1.0000 . ?
C19 C20 1.539(19) . ?
C19 C24 1.530(13) . ?
C20 H20A 0.9900 . ?
C20 H20B 0.9900 . ?
C20 C21 1.529(14) . ?
C21 H21 1.0000 . ?
C21 C22 1.49(2) . ?
C22 H22A 0.9900 . ?
C22 H22B 0.9900 . ?
C22 C23 1.533(13) . ?
C23 H23 1.0000 . ?
C23 C24 1.55(2) . ?
C24 H24A 0.9900 . ?
C24 H24B 0.9900 . ?
C52 N53 1.369(3) 4 ?
C52 N53 1.369(3) . ?
C52 O59 1.216(5) . ?
N53 C54 1.452(3) . ?
N53 C61 1.444(3) . ?
C54 C54 1.558(5) 4 ?
C54 H54 1.0000 . ?
C54 N55 1.444(3) . ?
N55 C56 1.368(3) . ?
N55 C62 1.445(3) . ?
C56 N55 1.368(3) 4 ?
C56 O60 1.226(5) . ?
C61 H61A 0.9900 . ?
C61 H61B 0.9900 . ?
C61 N63 1.459(3) . ?
C62 H62A 0.9900 . ?
C62 H62B 0.9900 . ?
C62 N69 1.446(3) . ?
N63 C64 1.383(3) . ?
N63 C70 1.460(3) . ?
C64 N65 1.369(4) . ?
C64 O71 1.216(4) . ?
N65 C66 1.441(3) . ?
N65 C73 1.448(3) . ?
C66 H66 1.0000 . ?
C66 N67 1.451(4) . ?
C66 C70 1.556(3) . ?
N67 C68 1.372(3) . ?
N67 C74 1.461(3) . ?
C68 N69 1.378(4) . ?
C68 O72 1.216(3) . ?
N69 C70 1.439(3) . ?
C70 H70 1.0000 . ?
C73 H73A 0.9900 . ?
C73 H73B 0.9900 . ?
C73 N75 1.457(4) . ?
C74 H74A 0.9900 . ?
C74 H74B 0.9900 . ?
C74 N81 1.440(3) . ?
N75 C76 1.373(4) . ?
N75 C82 1.450(4) . ?
C76 N77 1.383(4) . ?
C76 O83 1.217(4) . ?
N77 C78 1.448(4) . ?
N77 C85 1.442(4) . ?
C78 H78 1.0000 . ?
C78 N79 1.444(4) . ?
C78 C82 1.564(4) . ?
N79 C80 1.370(4) . ?
N79 C86 1.442(4) . ?
C80 N81 1.358(4) . ?
C80 O84 1.226(4) . ?
N81 C82 1.446(4) . ?
C82 H82 1.0000 . ?
C85 H85A 0.9900 . ?
C85 H85B 0.9900 . ?
C85 N87 1.443(4) . ?
C86 H86A 0.9900 . ?
C86 H86B 0.9900 . ?
C86 N93 1.443(5) . ?
N87 C88 1.373(4) . ?
N87 C94 1.451(4) . ?
C88 N87 1.373(4) 4 ?
C88 O95 1.221(5) . ?
C92 N93 1.369(4) 4 ?
C92 N93 1.369(4) . ?
C92 O96 1.218(6) . ?
N93 C94 1.449(4) . ?
C94 C94 1.541(6) 4 ?
C94 H94 1.0000 . ?
P101 F102 1.593(4) . ?
P101 F103 1.584(3) 4 ?
P101 F103 1.584(3) . ?
P101 F104 1.596(4) . ?
P101 F105 1.584(3) 4 ?
P101 F105 1.584(3) . ?
P111 F112 1.605(3) . ?
P111 F112 1.605(3) 2_675 ?
P111 F113 1.580(2) . ?
P111 F113 1.580(2) 2_675 ?
P111 F114 1.561(2) 2_675 ?
P111 F114 1.561(2) . ?
O201 H20C 0.8703 . ?
O201 H20D 0.8685 . ?
O211 H21A 0.8716 . ?
O211 H21B 0.8695 . ?
O221 H22C 0.863(12) . ?
O221 H22D 0.896(13) . ?
O231 H23A 0.864(10) . ?
O231 H23B 0.827(11) . ?
O241 H24C 0.8698 . ?
O241 H24D 0.8703 . ?
O251 H25A 0.87(2) . ?
O251 H25B 0.87(2) . ?
O261 H26A 0.95(3) . ?
O261 H26B 0.806(16) . ?
O271 H27A 0.86(4) . ?
O271 H27B 0.81(5) . ?
O281 H28A 0.817(15) . ?
O281 H28B 0.94(2) . ?

loop_
_exptl_oxdiff_crystal_face_indexfrac_h
_exptl_oxdiff_crystal_face_indexfrac_k
_exptl_oxdiff_crystal_face_indexfrac_l
_exptl_oxdiff_crystal_face_x
_exptl_oxdiff_crystal_face_y
_exptl_oxdiff_crystal_face_z
11.3276 0.9437 0.0317 -0.0248 -0.9976 -0.0648
-11.3276 -0.9437 -0.0317 0.0248 0.9976 0.0648
-0.0234 -17.5117 2.2882 0.5383 -0.0160 0.8426
0.1126 17.5394 2.2267 -0.1075 0.0057 -0.9942
-0.1999 -1.4261 -9.8545 -0.9152 0.0217 0.4024
0.1923 -0.6335 9.8792 0.9552 -0.0231 -0.2952
-0.0083 16.6697 -3.7298 -0.6606 0.0188 -0.7505
-0.1292 -17.0554 -3.1639 0.0092 -0.0032 1.0000
-10.9899 -4.9607 -0.9991 0.0054 0.9645 0.3073
0.0097 16.9902 2.9971 -0.0238 0.0138 -0.9908
-6.9846 12.5123 -2.4979 -0.4605 0.6291 -0.5646
-8.9895 0.0251 -5.9947 -0.5647 0.7957 0.2092
-2.9867 16.9986 0.9989 -0.2120 0.2790 -0.9211
6.9880 -6.5246 -7.4931 -0.6033 -0.6180 0.5824
-6.0012 -14.4677 2.4979 0.5083 0.5137 0.6835
-6.9835 14.5141 1.4984 -0.1152 0.6286 -0.8023
